data_4345324
loop_
_publ_author_name
'Zaltariov, Mirela F.'
'Hammerstad, Marta'
'Arabshahi, Homayon J.'
'Jovanovi\'c, Katarina'
'Richter, Klaus W.'
'Cazacu, Maria'
'Shova, Sergiu'
'Balan, Mihaela'
'Andersen, Niels H.'
'Radulovi\'c, Sini\<sa'
'Reynisson, J\'ohannes'
'Andersson, K. Kristoffer'
'Arion, Vladimir B.'

_publ_section_title
;
 New Iminodiacetate-Thiosemicarbazone Hybrids and Their Copper(II)
 Complexes Are Potential Ribonucleotide Reductase R2 Inhibitors with High
 Antiproliferative Activity.
;
_journal_issue 6
_journal_name_full 'Inorganic chemistry'
_journal_page_first 3532
_journal_page_last 3549
_journal_paper_doi 10.1021/acs.inorgchem.6b03178
_journal_volume 56
_journal_year 2017
_chemical_formula_moiety 'C26 H25 Cl3 Cu2 N4 O5 S'
_chemical_formula_sum 'C26 H25 Cl3 Cu2 N4 O5 S'
_chemical_formula_weight 738.99
_chemical_name_systematic
;
 ?
;
_space_group_crystal_system monoclinic
_space_group_IT_number 15
_space_group_name_Hall '-C 2yc'
_space_group_name_H-M_alt 'C 1 2/c 1'
_symmetry_space_group_name_Hall '-C 2yc'
_symmetry_space_group_name_H-M 'C 1 2/c 1'
_atom_sites_solution_hydrogens geom
_audit_creation_method SHELXL-2014
_cell_angle_alpha 90
_cell_angle_beta 91.663(4)
_cell_angle_gamma 90
_cell_formula_units_Z 8
_cell_length_a 39.388(3)
_cell_length_b 11.2455(8)
_cell_length_c 12.9893(9)
_cell_measurement_reflns_used 2749
_cell_measurement_temperature 296(2)
_cell_measurement_theta_max 20.860
_cell_measurement_theta_min 2.385
_cell_volume 5751.0(7)
_computing_cell_refinement 'Bruker SAINT'
_computing_data_collection 'Bruker APEX2'
_computing_data_reduction 'Bruker SAINT'
_computing_molecular_graphics 'Bruker SHELXTL'
_computing_publication_material 'Bruker SHELXTL'
_computing_structure_refinement 'SHELXL-2014 (Sheldrick, 2014)'
_computing_structure_solution 'SHELXS-2014 (Sheldrick, 2014)'
_diffrn_ambient_temperature 296(2)
_diffrn_measured_fraction_theta_full 0.998
_diffrn_measured_fraction_theta_max 0.997
_diffrn_measurement_device_type 'Bruker APEX-II CCD'
_diffrn_measurement_method '\f and \w scans'
_diffrn_radiation_type MoK\a
_diffrn_radiation_wavelength 0.71073
_diffrn_reflns_av_R_equivalents 0.0761
_diffrn_reflns_av_unetI/netI 0.0829
_diffrn_reflns_Laue_measured_fraction_full 0.998
_diffrn_reflns_Laue_measured_fraction_max 0.997
_diffrn_reflns_limit_h_max 47
_diffrn_reflns_limit_h_min -47
_diffrn_reflns_limit_k_max 11
_diffrn_reflns_limit_k_min -13
_diffrn_reflns_limit_l_max 15
_diffrn_reflns_limit_l_min -15
_diffrn_reflns_number 24204
_diffrn_reflns_point_group_measured_fraction_full 0.998
_diffrn_reflns_point_group_measured_fraction_max 0.997
_diffrn_reflns_theta_full 25.242
_diffrn_reflns_theta_max 25.390
_diffrn_reflns_theta_min 2.385
_diffrn_source 'fine-focus sealed tube'
_exptl_absorpt_coefficient_mu 1.875
_exptl_absorpt_correction_T_max 1.0000
_exptl_absorpt_correction_T_min 0.9078
_exptl_absorpt_correction_type multi-scan
_exptl_crystal_colour red
_exptl_crystal_density_diffrn 1.707
_exptl_crystal_description block
_exptl_crystal_F_000 2992
_exptl_crystal_size_max 0.050
_exptl_crystal_size_mid 0.030
_exptl_crystal_size_min 0.030
_refine_diff_density_max 0.356
_refine_diff_density_min -0.514
_refine_diff_density_rms 0.087
_refine_ls_extinction_method none
_refine_ls_goodness_of_fit_ref 1.002
_refine_ls_hydrogen_treatment constr
_refine_ls_matrix_type full
_refine_ls_number_parameters 373
_refine_ls_number_reflns 5288
_refine_ls_number_restraints 0
_refine_ls_restrained_S_all 1.002
_refine_ls_R_factor_all 0.1071
_refine_ls_R_factor_gt 0.0515
_refine_ls_shift/su_max 0.000
_refine_ls_shift/su_mean 0.000
_refine_ls_structure_factor_coef Fsqd
_refine_ls_weighting_details 'w=1/[\s^2^(Fo^2^)+(0.0590P)^2^] where P=(Fo^2^+2Fc^2^)/3'
_refine_ls_weighting_scheme calc
_refine_ls_wR_factor_gt 0.1106
_refine_ls_wR_factor_ref 0.1308
_reflns_Friedel_coverage 0.000
_reflns_number_gt 3109
_reflns_number_total 5288
_reflns_threshold_expression 'I > 2\s(I)'
_cod_data_source_file ic6b03178_si_003.cif
_cod_data_source_block miza016c
_cod_depositor_comments 'Adding full bibliography for 4345315--4345326.cif.'
_cod_database_code 4345324
_shelx_space_group_comment
;
The symmetry employed for this shelxl refinement is uniquely defined
by the following loop, which should always be used as a source of
symmetry information in preference to the above space-group names.
They are only intended as comments.
;
_shelx_estimated_absorpt_t_min 0.912
_shelx_estimated_absorpt_t_max 0.946
_shelxl_version_number 2014-3

loop_
_space_group_symop_operation_xyz
'x, y, z'
'-x, y, -z+1/2'
'x+1/2, y+1/2, z'
'-x+1/2, y+1/2, -z+1/2'
'-x, -y, -z'
'x, -y, z-1/2'
'-x+1/2, -y+1/2, -z'
'x+1/2, -y+1/2, z-1/2'

loop_
_atom_site_label
_atom_site_type_symbol
_atom_site_fract_x
_atom_site_fract_y
_atom_site_fract_z
_atom_site_U_iso_or_equiv
_atom_site_adp_type
_atom_site_occupancy
_atom_site_site_symmetry_order
_atom_site_calc_flag
_atom_site_refinement_flags_posn
_atom_site_refinement_flags_adp
Cu1 Cu 0.15045(2) 0.17582(6) 0.74529(5) 0.0452(2) Uani 1 1 d . .
Cu2 Cu 0.08367(2) 0.34847(6) 0.72833(5) 0.0390(2) Uani 1 1 d . .
Cl2 Cl 0.10814(4) 0.26514(13) 0.87050(11) 0.0508(4) Uani 1 1 d . .
Cl1 Cl 0.19174(4) 0.30055(13) 0.69555(13) 0.0610(4) Uani 1 1 d . .
Cl3 Cl 0.04467(4) 0.45093(14) 0.81451(11) 0.0555(4) Uani 1 1 d . .
S1 S 0.18944(4) -0.14337(14) 0.90857(14) 0.0661(5) Uani 1 1 d . .
O1 O 0.11641(8) 0.2452(3) 0.6528(3) 0.0414(9) Uani 1 1 d . .
O2 O -0.00035(10) 0.2696(4) 0.5245(3) 0.0644(12) Uani 1 1 d . .
O3 O 0.03872(10) 0.2349(3) 0.6494(3) 0.0508(10) Uani 1 1 d . .
N2 N 0.15268(11) -0.0744(4) 0.7416(4) 0.0531(13) Uani 1 1 d . .
H2 H 0.1505 -0.1478 0.7240 0.064 Uiso 1 1 calc R U
N4 N 0.07241(10) 0.4474(3) 0.5965(3) 0.0363(11) Uani 1 1 d . .
N1 N 0.13855(11) 0.0151(4) 0.6839(4) 0.0458(12) Uani 1 1 d . .
N3 N 0.17418(11) 0.0717(4) 0.8527(4) 0.0428(11) Uani 1 1 d . .
O5 O 0.11834(11) 0.7156(3) 0.6698(3) 0.0646(12) Uani 1 1 d . .
C5 C 0.09150(14) 0.0439(5) 0.4408(5) 0.0494(16) Uani 1 1 d . .
H5 H 0.0919 -0.0365 0.4240 0.059 Uiso 1 1 calc R U
C6 C 0.10689(13) 0.0808(5) 0.5351(4) 0.0404(13) Uani 1 1 d . .
C12 C 0.02617(14) 0.2976(5) 0.5847(5) 0.0422(14) Uani 1 1 d . .
C7 C 0.12228(14) -0.0078(5) 0.5987(5) 0.0452(14) Uani 1 1 d . .
H7 H 0.1205 -0.0867 0.5778 0.054 Uiso 1 1 calc R U
C1 C 0.10649(13) 0.2027(4) 0.5607(4) 0.0379(13) Uani 1 1 d . .
C10 C 0.09641(13) 0.4124(4) 0.5130(4) 0.0377(13) Uani 1 1 d . .
H10A H 0.0914 0.4594 0.4518 0.045 Uiso 1 1 calc R U
H10B H 0.1196 0.4296 0.5358 0.045 Uiso 1 1 calc R U
C21 C 0.22061(15) 0.1787(6) 1.0943(5) 0.0539(16) Uani 1 1 d . .
C26 C 0.20008(14) 0.1895(5) 1.0008(5) 0.0476(15) Uani 1 1 d . .
C8 C 0.17035(14) -0.0417(5) 0.8276(5) 0.0467(15) Uani 1 1 d . .
C3 C 0.07830(14) 0.2443(5) 0.3968(4) 0.0480(15) Uani 1 1 d . .
H3 H 0.0694 0.2998 0.3503 0.058 Uiso 1 1 calc R U
C24 C 0.19899(15) 0.4030(6) 1.0238(5) 0.0596(17) Uani 1 1 d . .
H24 H 0.1919 0.4776 1.0009 0.072 Uiso 1 1 calc R U
C15 C 0.10835(15) 0.6143(5) 0.6694(4) 0.0467(15) Uani 1 1 d . .
C19 C 0.22320(16) -0.0363(6) 1.0795(5) 0.0672(19) Uani 1 1 d . .
H19 H 0.2306 -0.1098 1.1041 0.081 Uiso 1 1 calc R U
C17 C 0.19223(14) 0.0811(5) 0.9450(5) 0.0456(14) Uani 1 1 d . .
C4 C 0.07590(15) 0.1215(6) 0.3729(4) 0.0520(16) Uani 1 1 d . .
C11 C 0.03683(13) 0.4237(5) 0.5642(4) 0.0434(14) Uani 1 1 d . .
H11A H 0.0340 0.4400 0.4911 0.052 Uiso 1 1 calc R U
H11B H 0.0221 0.4774 0.6005 0.052 Uiso 1 1 calc R U
C14 C 0.07639(14) 0.5785(4) 0.6125(4) 0.0445(14) Uani 1 1 d . .
H14A H 0.0758 0.6173 0.5458 0.053 Uiso 1 1 calc R U
H14B H 0.0572 0.6073 0.6503 0.053 Uiso 1 1 calc R U
C23 C 0.21903(16) 0.3915(7) 1.1153(5) 0.0653(18) Uani 1 1 d . .
H23 H 0.2253 0.4590 1.1527 0.078 Uiso 1 1 calc R U
C18 C 0.20314(15) -0.0255(5) 0.9874(5) 0.0547(16) Uani 1 1 d . .
C13 C -0.01732(19) 0.1603(6) 0.5481(7) 0.099(3) Uani 1 1 d . .
H13A H -0.0371 0.1517 0.5038 0.149 Uiso 1 1 calc R U
H13B H -0.0240 0.1615 0.6186 0.149 Uiso 1 1 calc R U
H13C H -0.0022 0.0947 0.5376 0.149 Uiso 1 1 calc R U
C25 C 0.19017(15) 0.3032(5) 0.9694(5) 0.0550(16) Uani 1 1 d . .
H25 H 0.1771 0.3114 0.9091 0.066 Uiso 1 1 calc R U
C20 C 0.23095(16) 0.0658(6) 1.1294(5) 0.0655(18) Uani 1 1 d . .
H20 H 0.2438 0.0612 1.1903 0.079 Uiso 1 1 calc R U
C2 C 0.09341(13) 0.2828(5) 0.4868(4) 0.0390(13) Uani 1 1 d . .
C9 C 0.05768(17) 0.0803(6) 0.2748(5) 0.0704(19) Uani 1 1 d . .
H9A H 0.0669 0.0053 0.2538 0.106 Uiso 1 1 calc R U
H9B H 0.0607 0.1381 0.2215 0.106 Uiso 1 1 calc R U
H9C H 0.0339 0.0713 0.2870 0.106 Uiso 1 1 calc R U
C22 C 0.22915(15) 0.2826(7) 1.1489(5) 0.0650(19) Uani 1 1 d . .
H22 H 0.2421 0.2767 1.2097 0.078 Uiso 1 1 calc R U
O4 O 0.12299(10) 0.5290(3) 0.7250(3) 0.0521(10) Uani 1 1 d . .
C16 C 0.15177(15) 0.5599(5) 0.7905(5) 0.0633(18) Uani 1 1 d . .
H16A H 0.1699 0.5876 0.7490 0.095 Uiso 1 1 calc R U
H16B H 0.1592 0.4911 0.8288 0.095 Uiso 1 1 calc R U
H16C H 0.1454 0.6215 0.8373 0.095 Uiso 1 1 calc R U

loop_
_atom_site_aniso_label
_atom_site_aniso_U_11
_atom_site_aniso_U_22
_atom_site_aniso_U_33
_atom_site_aniso_U_23
_atom_site_aniso_U_13
_atom_site_aniso_U_12
Cu1 0.0493(4) 0.0250(4) 0.0609(5) 0.0008(3) -0.0029(3) 0.0006(3)
Cu2 0.0468(4) 0.0294(4) 0.0411(4) -0.0017(3) 0.0037(3) 0.0020(3)
Cl2 0.0609(10) 0.0422(9) 0.0494(9) 0.0071(7) 0.0049(7) 0.0076(7)
Cl1 0.0559(10) 0.0395(9) 0.0880(12) 0.0057(8) 0.0071(8) -0.0056(8)
Cl3 0.0575(9) 0.0608(10) 0.0486(9) -0.0104(7) 0.0075(7) 0.0098(8)
S1 0.0674(12) 0.0339(9) 0.0967(14) 0.0158(9) -0.0042(10) 0.0021(8)
O1 0.048(2) 0.029(2) 0.046(2) -0.0078(17) -0.0020(18) 0.0059(18)
O2 0.060(3) 0.059(3) 0.074(3) -0.019(2) -0.008(2) -0.013(2)
O3 0.052(3) 0.039(2) 0.062(3) 0.004(2) 0.005(2) -0.004(2)
N2 0.058(3) 0.023(3) 0.078(4) 0.001(3) -0.007(3) 0.004(2)
N4 0.044(3) 0.020(2) 0.045(3) -0.0014(19) 0.009(2) 0.003(2)
N1 0.046(3) 0.019(2) 0.073(4) 0.001(2) 0.005(3) 0.004(2)
N3 0.047(3) 0.022(3) 0.059(3) 0.002(2) -0.004(2) 0.001(2)
O5 0.094(3) 0.024(2) 0.076(3) 0.000(2) -0.003(2) -0.020(2)
C5 0.053(4) 0.028(3) 0.068(4) -0.015(3) 0.016(3) -0.003(3)
C6 0.043(3) 0.034(3) 0.044(4) -0.006(3) 0.006(3) -0.002(3)
C12 0.039(3) 0.044(4) 0.044(4) -0.011(3) 0.008(3) -0.004(3)
C7 0.048(4) 0.023(3) 0.066(4) -0.008(3) 0.007(3) -0.004(3)
C1 0.041(3) 0.026(3) 0.047(4) -0.008(3) 0.009(3) -0.002(3)
C10 0.048(3) 0.028(3) 0.037(3) -0.001(2) 0.007(3) 0.000(3)
C21 0.050(4) 0.056(4) 0.056(4) 0.007(3) 0.004(3) 0.000(3)
C26 0.038(3) 0.048(4) 0.057(4) 0.006(3) 0.013(3) -0.002(3)
C8 0.038(3) 0.040(4) 0.063(4) 0.009(3) 0.005(3) 0.004(3)
C3 0.069(4) 0.036(3) 0.040(4) -0.002(3) 0.015(3) -0.003(3)
C24 0.054(4) 0.051(4) 0.074(5) -0.007(4) 0.001(4) 0.004(3)
C15 0.061(4) 0.040(4) 0.039(4) -0.003(3) 0.018(3) 0.002(3)
C19 0.070(5) 0.058(5) 0.073(5) 0.031(4) 0.005(4) 0.012(4)
C17 0.040(3) 0.035(3) 0.062(4) 0.010(3) 0.007(3) 0.001(3)
C4 0.059(4) 0.057(4) 0.041(4) -0.010(3) 0.008(3) -0.013(3)
C11 0.046(3) 0.044(4) 0.040(3) 0.002(3) 0.003(3) 0.003(3)
C14 0.054(4) 0.030(3) 0.049(4) 0.000(3) 0.001(3) 0.003(3)
C23 0.059(4) 0.076(5) 0.061(5) -0.018(4) 0.006(4) 0.006(4)
C18 0.050(4) 0.044(4) 0.070(5) 0.015(3) 0.004(3) 0.001(3)
C13 0.077(5) 0.066(5) 0.153(8) -0.021(5) -0.017(5) -0.033(4)
C25 0.052(4) 0.049(4) 0.063(4) 0.001(3) -0.008(3) -0.002(3)
C20 0.068(5) 0.066(5) 0.063(5) 0.013(4) -0.011(3) 0.002(4)
C2 0.044(3) 0.031(3) 0.043(4) -0.007(3) 0.017(3) 0.000(3)
C9 0.091(5) 0.064(5) 0.056(4) -0.017(3) -0.001(4) -0.014(4)
C22 0.047(4) 0.087(6) 0.062(5) 0.000(4) 0.004(3) -0.002(4)
O4 0.054(2) 0.034(2) 0.068(3) 0.004(2) -0.009(2) -0.006(2)
C16 0.057(4) 0.051(4) 0.082(5) -0.003(3) -0.007(4) -0.008(3)

loop_
_atom_type_symbol
_atom_type_description
_atom_type_scat_dispersion_real
_atom_type_scat_dispersion_imag
_atom_type_scat_source
C C 0.0033 0.0016 'International Tables Vol C Tables 4.2.6.8 and 6.1.1.4'
H H 0.0000 0.0000 'International Tables Vol C Tables 4.2.6.8 and 6.1.1.4'
Cl Cl 0.1484 0.1585 'International Tables Vol C Tables 4.2.6.8 and 6.1.1.4'
Cu Cu 0.3201 1.2651 'International Tables Vol C Tables 4.2.6.8 and 6.1.1.4'
N N 0.0061 0.0033 'International Tables Vol C Tables 4.2.6.8 and 6.1.1.4'
O O 0.0106 0.0060 'International Tables Vol C Tables 4.2.6.8 and 6.1.1.4'
S S 0.1246 0.1234 'International Tables Vol C Tables 4.2.6.8 and 6.1.1.4'

loop_
_geom_angle_atom_site_label_1
_geom_angle_atom_site_label_2
_geom_angle_atom_site_label_3
_geom_angle
O1 Cu1 N1 88.12(17)
O1 Cu1 N3 162.81(16)
N1 Cu1 N3 81.52(19)
O1 Cu1 Cl1 93.66(11)
N1 Cu1 Cl1 127.06(13)
N3 Cu1 Cl1 103.53(13)
O1 Cu1 Cl2 77.58(10)
N1 Cu1 Cl2 116.85(13)
N3 Cu1 Cl2 94.86(13)
Cl1 Cu1 Cl2 115.14(6)
O1 Cu2 N4 91.84(15)
O1 Cu2 Cl3 175.51(11)
N4 Cu2 Cl3 90.19(11)
O1 Cu2 Cl2 83.96(11)
N4 Cu2 Cl2 165.93(12)
Cl3 Cu2 Cl2 94.99(6)
O1 Cu2 O3 87.70(13)
N4 Cu2 O3 78.18(15)
Cl3 Cu2 O3 88.80(10)
Cl2 Cu2 O3 114.93(11)
Cu2 Cl2 Cu1 85.05(5)
C8 S1 C18 88.6(3)
C1 O1 Cu1 126.2(3)
C1 O1 Cu2 117.9(3)
Cu1 O1 Cu2 111.85(17)
C12 O2 C13 116.2(5)
C12 O3 Cu2 105.8(4)
C8 N2 N1 116.5(5)
C8 N2 H2 121.8
N1 N2 H2 121.8
C11 N4 C14 108.2(4)
C11 N4 C10 110.9(4)
C14 N4 C10 106.9(4)
C11 N4 Cu2 108.4(3)
C14 N4 Cu2 113.2(3)
C10 N4 Cu2 109.2(3)
C7 N1 N2 120.5(5)
C7 N1 Cu1 128.4(4)
N2 N1 Cu1 110.9(4)
C8 N3 C17 109.9(5)
C8 N3 Cu1 109.9(4)
C17 N3 Cu1 140.2(4)
C4 C5 C6 122.9(5)
C4 C5 H5 118.6
C6 C5 H5 118.6
C1 C6 C5 118.8(5)
C1 C6 C7 123.5(5)
C5 C6 C7 117.7(5)
O3 C12 O2 125.4(6)
O3 C12 C11 124.7(5)
O2 C12 C11 109.8(5)
N1 C7 C6 123.6(5)
N1 C7 H7 118.2
C6 C7 H7 118.2
O1 C1 C2 118.4(4)
O1 C1 C6 123.6(5)
C2 C1 C6 117.9(5)
C2 C10 N4 111.6(4)
C2 C10 H10A 109.3
N4 C10 H10A 109.3
C2 C10 H10B 109.3
N4 C10 H10B 109.3
H10A C10 H10B 108.0
C22 C21 C20 121.7(6)
C22 C21 C26 118.4(6)
C20 C21 C26 119.9(6)
C25 C26 C21 118.0(6)
C25 C26 C17 124.8(6)
C21 C26 C17 117.2(5)
N3 C8 N2 121.2(5)
N3 C8 S1 116.6(5)
N2 C8 S1 122.2(4)
C2 C3 C4 121.4(5)
C2 C3 H3 119.3
C4 C3 H3 119.3
C25 C24 C23 119.2(6)
C25 C24 H24 120.4
C23 C24 H24 120.4
O5 C15 O4 123.1(6)
O5 C15 C14 121.8(6)
O4 C15 C14 114.9(5)
C20 C19 C18 116.4(6)
C20 C19 H19 121.8
C18 C19 H19 121.8
N3 C17 C18 115.2(5)
N3 C17 C26 126.7(5)
C18 C17 C26 118.1(6)
C5 C4 C3 116.9(5)
C5 C4 C9 122.5(6)
C3 C4 C9 120.6(6)
N4 C11 C12 112.8(5)
N4 C11 H11A 109.0
C12 C11 H11A 109.0
N4 C11 H11B 109.0
C12 C11 H11B 109.0
H11A C11 H11B 107.8
C15 C14 N4 114.7(4)
C15 C14 H14A 108.6
N4 C14 H14A 108.6
C15 C14 H14B 108.6
N4 C14 H14B 108.6
H14A C14 H14B 107.6
C22 C23 C24 120.3(6)
C22 C23 H23 119.8
C24 C23 H23 119.8
C17 C18 C19 124.7(6)
C17 C18 S1 109.7(5)
C19 C18 S1 125.6(5)
O2 C13 H13A 109.5
O2 C13 H13B 109.5
H13A C13 H13B 109.5
O2 C13 H13C 109.5
H13A C13 H13C 109.5
H13B C13 H13C 109.5
C24 C25 C26 122.5(6)
C24 C25 H25 118.8
C26 C25 H25 118.8
C19 C20 C21 123.6(6)
C19 C20 H20 118.2
C21 C20 H20 118.2
C3 C2 C1 121.6(5)
C3 C2 C10 122.1(5)
C1 C2 C10 116.3(5)
C4 C9 H9A 109.5
C4 C9 H9B 109.5
H9A C9 H9B 109.5
C4 C9 H9C 109.5
H9A C9 H9C 109.5
H9B C9 H9C 109.5
C23 C22 C21 121.7(7)
C23 C22 H22 119.1
C21 C22 H22 119.1
C15 O4 C16 118.1(5)
O4 C16 H16A 109.5
O4 C16 H16B 109.5
H16A C16 H16B 109.5
O4 C16 H16C 109.5
H16A C16 H16C 109.5
H16B C16 H16C 109.5

loop_
_geom_bond_atom_site_label_1
_geom_bond_atom_site_label_2
_geom_bond_distance
Cu1 O1 1.937(4)
Cu1 N1 2.024(4)
Cu1 N3 2.029(4)
Cu1 Cl1 2.2565(16)
Cu1 Cl2 2.5667(15)
Cu2 O1 2.012(3)
Cu2 N4 2.079(4)
Cu2 Cl3 2.2451(15)
Cu2 Cl2 2.2615(15)
Cu2 O3 2.390(4)
S1 C8 1.712(6)
S1 C18 1.750(6)
O1 C1 1.336(6)
O2 C12 1.324(7)
O2 C13 1.436(7)
O3 C12 1.194(6)
N2 C8 1.351(7)
N2 N1 1.364(6)
N2 H2 0.8600
N4 C11 1.476(6)
N4 C14 1.497(6)
N4 C10 1.512(6)
N1 C7 1.289(7)
N3 C8 1.324(7)
N3 C17 1.380(7)
O5 C15 1.205(6)
C5 C4 1.373(8)
C5 C6 1.412(7)
C5 H5 0.9300
C6 C1 1.412(7)
C6 C7 1.419(7)
C12 C11 1.505(7)
C7 H7 0.9300
C1 C2 1.403(7)
C10 C2 1.500(7)
C10 H10A 0.9700
C10 H10B 0.9700
C21 C22 1.403(8)
C21 C20 1.405(8)
C21 C26 1.444(8)
C26 C25 1.394(8)
C26 C17 1.447(8)
C3 C2 1.366(7)
C3 C4 1.418(7)
C3 H3 0.9300
C24 C25 1.366(8)
C24 C23 1.414(8)
C24 H24 0.9300
C15 O4 1.323(6)
C15 C14 1.496(7)
C19 C20 1.349(9)
C19 C18 1.420(8)
C19 H19 0.9300
C17 C18 1.383(7)
C4 C9 1.518(8)
C11 H11A 0.9700
C11 H11B 0.9700
C14 H14A 0.9700
C14 H14B 0.9700
C23 C22 1.356(9)
C23 H23 0.9300
C13 H13A 0.9600
C13 H13B 0.9600
C13 H13C 0.9600
C25 H25 0.9300
C20 H20 0.9300
C9 H9A 0.9600
C9 H9B 0.9600
C9 H9C 0.9600
C22 H22 0.9300
O4 C16 1.440(6)
C16 H16A 0.9600
C16 H16B 0.9600
C16 H16C 0.9600

loop_
_geom_hbond_atom_site_label_D
_geom_hbond_atom_site_label_H
_geom_hbond_atom_site_label_A
_geom_hbond_distance_DH
_geom_hbond_distance_HA
_geom_hbond_distance_DA
_geom_hbond_angle_DHA
_geom_hbond_site_symmetry_A
N2 H2 O5 0.86 2.10 2.864(6) 147.9 1_545
C7 H7 O5 0.93 2.53 3.250(7) 134.8 1_545
C10 H10A Cl3 0.97 2.72 3.586(6) 149.0 6_565
C19 H19 Cl1 0.93 2.91 3.570(7) 129.2 6_556
C11 H11A Cl3 0.97 2.65 3.558(5) 156.8 6_565
C11 H11B Cl3 0.97 2.90 3.630(5) 133.2 2_556
C14 H14A Cl2 0.97 2.95 3.843(6) 152.8 6_565

loop_
_geom_torsion_atom_site_label_1
_geom_torsion_atom_site_label_2
_geom_torsion_atom_site_label_3
_geom_torsion_atom_site_label_4
_geom_torsion
C8 N2 N1 C7 177.6(5)
C8 N2 N1 Cu1 2.2(6)
C4 C5 C6 C1 -0.4(8)
C4 C5 C6 C7 -179.9(5)
Cu2 O3 C12 O2 -178.1(4)
Cu2 O3 C12 C11 -2.3(6)
C13 O2 C12 O3 7.4(8)
C13 O2 C12 C11 -168.9(5)
N2 N1 C7 C6 179.9(5)
Cu1 N1 C7 C6 -5.6(8)
C1 C6 C7 N1 -3.0(8)
C5 C6 C7 N1 176.5(5)
Cu1 O1 C1 C2 -153.5(4)
Cu2 O1 C1 C2 51.2(5)
Cu1 O1 C1 C6 29.7(7)
Cu2 O1 C1 C6 -125.6(4)
C5 C6 C1 O1 171.3(5)
C7 C6 C1 O1 -9.3(8)
C5 C6 C1 C2 -5.6(7)
C7 C6 C1 C2 173.9(5)
C11 N4 C10 C2 -59.6(5)
C14 N4 C10 C2 -177.3(4)
Cu2 N4 C10 C2 59.8(5)
C22 C21 C26 C25 0.7(8)
C20 C21 C26 C25 179.5(5)
C22 C21 C26 C17 178.8(5)
C20 C21 C26 C17 -2.4(8)
C17 N3 C8 N2 178.2(5)
Cu1 N3 C8 N2 -0.1(6)
C17 N3 C8 S1 -2.8(6)
Cu1 N3 C8 S1 178.8(2)
N1 N2 C8 N3 -1.4(8)
N1 N2 C8 S1 179.7(4)
C18 S1 C8 N3 1.9(5)
C18 S1 C8 N2 -179.1(5)
C8 N3 C17 C18 2.4(7)
Cu1 N3 C17 C18 180.0(4)
C8 N3 C17 C26 -176.5(5)
Cu1 N3 C17 C26 1.1(9)
C25 C26 C17 N3 0.4(9)
C21 C26 C17 N3 -177.5(5)
C25 C26 C17 C18 -178.4(5)
C21 C26 C17 C18 3.6(7)
C6 C5 C4 C3 5.4(8)
C6 C5 C4 C9 -176.4(5)
C2 C3 C4 C5 -4.4(8)
C2 C3 C4 C9 177.3(5)
C14 N4 C11 C12 -157.9(4)
C10 N4 C11 C12 85.1(5)
Cu2 N4 C11 C12 -34.8(5)
O3 C12 C11 N4 25.3(7)
O2 C12 C11 N4 -158.3(4)
O5 C15 C14 N4 164.6(5)
O4 C15 C14 N4 -20.5(6)
C11 N4 C14 C15 165.9(4)
C10 N4 C14 C15 -74.5(5)
Cu2 N4 C14 C15 45.8(5)
C25 C24 C23 C22 -0.4(9)
N3 C17 C18 C19 177.4(5)
C26 C17 C18 C19 -3.6(9)
N3 C17 C18 S1 -1.0(6)
C26 C17 C18 S1 178.0(4)
C20 C19 C18 C17 2.1(9)
C20 C19 C18 S1 -179.7(5)
C8 S1 C18 C17 -0.4(4)
C8 S1 C18 C19 -178.8(5)
C23 C24 C25 C26 0.3(9)
C21 C26 C25 C24 -0.4(9)
C17 C26 C25 C24 -178.3(5)
C18 C19 C20 C21 -0.7(10)
C22 C21 C20 C19 179.8(6)
C26 C21 C20 C19 1.0(10)
C4 C3 C2 C1 -1.5(8)
C4 C3 C2 C10 179.5(5)
O1 C1 C2 C3 -170.4(4)
C6 C1 C2 C3 6.6(8)
O1 C1 C2 C10 8.6(7)
C6 C1 C2 C10 -174.4(4)
N4 C10 C2 C3 107.4(5)
N4 C10 C2 C1 -71.6(6)
C24 C23 C22 C21 0.8(9)
C20 C21 C22 C23 -179.7(6)
C26 C21 C22 C23 -0.9(9)
O5 C15 O4 C16 1.3(8)
C14 C15 O4 C16 -173.5(4)
